data_2228213
loop_
_publ_author_name
'Zhang, Meng'
'Zhou, Yong-hong'
'Hu, Li-hong'
'Yang, Xiao-hui'

_publ_section_title
;
 1,4-Dibenzylpiperazine
;
_journal_coeditor_code BH2322
_journal_issue 12
_journal_name_full 'Acta Crystallographica Section E'
_journal_page_first o3336
_journal_paper_doi 10.1107/S1600536810049111
_journal_volume 66
_journal_year 2010
_chemical_formula_iupac 'C18 H22 N2'
_chemical_formula_moiety 'C18 H22 N2'
_chemical_formula_sum 'C18 H22 N2'
_chemical_formula_weight 266.38
_chemical_melting_point 372
_chemical_name_systematic
;
1,4-Dibenzylpiperazine
;
_space_group_IT_number 61
_symmetry_cell_setting orthorhombic
_symmetry_space_group_name_Hall '-P 2ac 2ab'
_symmetry_space_group_name_H-M 'P b c a'
_atom_sites_solution_hydrogens geom
_atom_sites_solution_primary direct
_atom_sites_solution_secondary difmap
_audit_creation_method SHELXL97
_cell_angle_alpha 90.00
_cell_angle_beta 90.00
_cell_angle_gamma 90.00
_cell_formula_units_Z 8
_cell_length_a 7.5130(15)
_cell_length_b 19.127(4)
_cell_length_c 21.366(4)
_cell_measurement_reflns_used 25
_cell_measurement_temperature 293(2)
_cell_measurement_theta_max 13
_cell_measurement_theta_min 9
_cell_volume 3070.3(11)
_computing_cell_refinement 'CAD-4 EXPRESS (Enraf--Nonius, 1989)'
_computing_data_collection 'CAD-4 EXPRESS (Enraf--Nonius, 1989)'
_computing_data_reduction 'XCAD4 (Harms & Wocadlo, 1995)'
_computing_molecular_graphics 'SHELXTL (Sheldrick, 2008)'
_computing_publication_material 'SHELXTL (Sheldrick, 2008)'
_computing_structure_refinement 'SHELXL97 (Sheldrick, 2008)'
_computing_structure_solution 'SHELXS97 (Sheldrick, 2008)'
_diffrn_ambient_temperature 293(2)
_diffrn_measured_fraction_theta_full 0.999
_diffrn_measured_fraction_theta_max 0.999
_diffrn_measurement_device_type 'Enraf--Nonius CAD-4'
_diffrn_measurement_method \w/2\q
_diffrn_radiation_monochromator graphite
_diffrn_radiation_source 'fine-focus sealed tube'
_diffrn_radiation_type MoK\a
_diffrn_radiation_wavelength 0.71073
_diffrn_reflns_av_R_equivalents 0.0447
_diffrn_reflns_av_sigmaI/netI 0.0555
_diffrn_reflns_limit_h_max 9
_diffrn_reflns_limit_h_min 0
_diffrn_reflns_limit_k_max 22
_diffrn_reflns_limit_k_min 0
_diffrn_reflns_limit_l_max 25
_diffrn_reflns_limit_l_min -25
_diffrn_reflns_number 5468
_diffrn_reflns_theta_full 25.29
_diffrn_reflns_theta_max 25.29
_diffrn_reflns_theta_min 1.91
_diffrn_standards_decay_% 1
_diffrn_standards_interval_count 200
_diffrn_standards_interval_time 120
_diffrn_standards_number 3
_exptl_absorpt_coefficient_mu 0.068
_exptl_absorpt_correction_T_max 0.9933
_exptl_absorpt_correction_T_min 0.9800
_exptl_absorpt_correction_type psi-scan
_exptl_absorpt_process_details '(North <i>et al.</i>, 1968)'
_exptl_crystal_colour colorless
_exptl_crystal_density_diffrn 1.153
_exptl_crystal_density_method 'not measured'
_exptl_crystal_description strip
_exptl_crystal_F_000 1152
_exptl_crystal_size_max 0.30
_exptl_crystal_size_mid 0.20
_exptl_crystal_size_min 0.10
_refine_diff_density_max 0.156
_refine_diff_density_min -0.134
_refine_ls_extinction_coef 0.0097(11)
_refine_ls_extinction_expression Fc^*^=kFc[1+0.001xFc^2^\l^3^/sin(2\q)]^-1/4^
_refine_ls_extinction_method 'SHELXL97 (Sheldrick, 2008)'
_refine_ls_goodness_of_fit_ref 1.005
_refine_ls_hydrogen_treatment constr
_refine_ls_matrix_type full
_refine_ls_number_constraints 0
_refine_ls_number_parameters 182
_refine_ls_number_reflns 2781
_refine_ls_number_restraints 0
_refine_ls_restrained_S_all 1.005
_refine_ls_R_factor_all 0.1009
_refine_ls_R_factor_gt 0.0517
_refine_ls_shift/su_max 0.000
_refine_ls_shift/su_mean 0.000
_refine_ls_structure_factor_coef Fsqd
_refine_ls_weighting_details 'calc w=1/[\s^2^(Fo^2^)+(0.0650P)^2^] where P=(Fo^2^+2Fc^2^)/3'
_refine_ls_weighting_scheme calc
_refine_ls_wR_factor_gt 0.1187
_refine_ls_wR_factor_ref 0.1406
_reflns_number_gt 1650
_reflns_number_total 2781
_reflns_threshold_expression I>2\s(I)
_cod_data_source_file bh2322.cif
_cod_data_source_block I
_cod_database_code 2228213
_cod_database_fobs_code 2228213

loop_
_symmetry_equiv_pos_as_xyz
'x, y, z'
'-x+1/2, -y, z+1/2'
'-x, y+1/2, -z+1/2'
'x+1/2, -y+1/2, -z'
'-x, -y, -z'
'x-1/2, y, -z-1/2'
'x, -y-1/2, z-1/2'
'-x-1/2, y-1/2, z'

loop_
_atom_site_type_symbol
_atom_site_label
_atom_site_fract_x
_atom_site_fract_y
_atom_site_fract_z
_atom_site_U_iso_or_equiv
_atom_site_adp_type
_atom_site_calc_flag
_atom_site_refinement_flags
_atom_site_occupancy
_atom_site_disorder_assembly
_atom_site_disorder_group
N N1 0.1744(2) 0.09152(8) 0.62991(8) 0.0427(5) Uani d . 1 . .
C C1 0.6103(3) 0.28645(12) 0.57631(12) 0.0604(7) Uani d . 1 . .
H H1A 0.6752 0.3217 0.5569 0.073 Uiso calc R 1 . .
N N2 -0.1771(2) 0.03706(8) 0.61285(8) 0.0432(5) Uani d . 1 . .
C C2 0.5050(3) 0.24229(12) 0.54133(10) 0.0533(6) Uani d . 1 . .
H H2A 0.4989 0.2477 0.4981 0.064 Uiso calc R 1 . .
C C3 0.4087(3) 0.19002(11) 0.57034(10) 0.0449(6) Uani d . 1 . .
H H3A 0.3382 0.1604 0.5463 0.054 Uiso calc R 1 . .
C C4 0.4150(3) 0.18090(10) 0.63433(10) 0.0413(5) Uani d . 1 . .
C C5 0.5204(3) 0.22622(11) 0.66895(11) 0.0542(6) Uani d . 1 . .
H H5A 0.5252 0.2218 0.7123 0.065 Uiso calc R 1 . .
C C6 0.6185(3) 0.27799(12) 0.63953(13) 0.0634(7) Uani d . 1 . .
H H6A 0.6908 0.3073 0.6632 0.076 Uiso calc R 1 . .
C C7 0.3183(3) 0.12199(11) 0.66679(10) 0.0504(6) Uani d . 1 . .
H H7A 0.4034 0.0855 0.6769 0.061 Uiso calc R 1 . .
H H7B 0.2696 0.1393 0.7059 0.061 Uiso calc R 1 . .
C C8 0.0184(3) 0.13693(10) 0.62714(10) 0.0474(6) Uani d . 1 . .
H H8A 0.0520 0.1819 0.6098 0.057 Uiso calc R 1 . .
H H8B -0.0268 0.1446 0.6691 0.057 Uiso calc R 1 . .
C C9 -0.1255(3) 0.10464(10) 0.58725(10) 0.0480(6) Uani d . 1 . .
H H9A -0.2282 0.1354 0.5860 0.058 Uiso calc R 1 . .
H H9B -0.0824 0.0987 0.5448 0.058 Uiso calc R 1 . .
C C10 -0.0218(3) -0.00859(10) 0.61446(10) 0.0483(6) Uani d . 1 . .
H H10A 0.0230 -0.0154 0.5723 0.058 Uiso calc R 1 . .
H H10B -0.0551 -0.0539 0.6313 0.058 Uiso calc R 1 . .
C C11 0.1210(3) 0.02366(10) 0.65474(10) 0.0478(6) Uani d . 1 . .
H H11A 0.0768 0.0293 0.6971 0.057 Uiso calc R 1 . .
H H11B 0.2235 -0.0072 0.6562 0.057 Uiso calc R 1 . .
C C12 -0.3259(3) 0.00581(11) 0.57907(10) 0.0497(6) Uani d . 1 . .
H H12A -0.2825 -0.0132 0.5399 0.060 Uiso calc R 1 . .
H H12B -0.4116 0.0421 0.5692 0.060 Uiso calc R 1 . .
C C13 -0.4189(3) -0.05156(10) 0.61511(9) 0.0396(5) Uani d . 1 . .
C C14 -0.5306(3) -0.09799(11) 0.58415(10) 0.0494(6) Uani d . 1 . .
H H14A -0.5413 -0.0954 0.5408 0.059 Uiso calc R 1 . .
C C15 -0.6260(3) -0.14791(12) 0.61664(12) 0.0569(6) Uani d . 1 . .
H H15A -0.7012 -0.1782 0.5952 0.068 Uiso calc R 1 . .
C C16 -0.6102(3) -0.15299(11) 0.68032(12) 0.0555(6) Uani d . 1 . .
H H16A -0.6745 -0.1866 0.7022 0.067 Uiso calc R 1 . .
C C17 -0.4989(3) -0.10828(11) 0.71169(10) 0.0505(6) Uani d . 1 . .
H H17A -0.4870 -0.1119 0.7549 0.061 Uiso calc R 1 . .
C C18 -0.4041(3) -0.05765(11) 0.67923(10) 0.0440(6) Uani d . 1 . .
H H18A -0.3295 -0.0274 0.7010 0.053 Uiso calc R 1 . .

loop_
_atom_site_aniso_label
_atom_site_aniso_U_11
_atom_site_aniso_U_22
_atom_site_aniso_U_33
_atom_site_aniso_U_12
_atom_site_aniso_U_13
_atom_site_aniso_U_23
N1 0.0338(10) 0.0385(10) 0.0558(11) -0.0001(8) -0.0015(8) 0.0068(8)
C1 0.0516(15) 0.0518(15) 0.0779(18) -0.0086(12) 0.0179(14) -0.0005(14)
N2 0.0328(9) 0.0414(10) 0.0553(11) 0.0003(9) -0.0012(9) 0.0073(9)
C2 0.0508(14) 0.0543(14) 0.0547(14) -0.0011(13) 0.0103(12) 0.0035(11)
C3 0.0366(12) 0.0465(13) 0.0516(14) -0.0022(10) -0.0013(10) -0.0029(11)
C4 0.0316(11) 0.0426(12) 0.0496(13) 0.0028(10) -0.0007(10) -0.0019(10)
C5 0.0519(15) 0.0588(15) 0.0520(14) -0.0035(13) -0.0045(12) -0.0074(11)
C6 0.0495(15) 0.0580(16) 0.0826(19) -0.0142(13) -0.0008(13) -0.0161(14)
C7 0.0457(13) 0.0516(13) 0.0541(13) -0.0050(11) -0.0061(12) 0.0070(11)
C8 0.0430(13) 0.0377(11) 0.0614(14) 0.0003(11) 0.0046(11) 0.0055(11)
C9 0.0363(13) 0.0431(13) 0.0645(14) 0.0021(10) -0.0021(11) 0.0114(11)
C10 0.0402(13) 0.0389(12) 0.0658(15) 0.0006(10) 0.0027(11) 0.0046(11)
C11 0.0382(12) 0.0422(13) 0.0629(14) 0.0030(10) -0.0014(11) 0.0118(11)
C12 0.0423(13) 0.0561(14) 0.0508(13) -0.0035(11) -0.0036(11) 0.0066(11)
C13 0.0308(11) 0.0449(12) 0.0432(12) 0.0024(10) -0.0008(10) -0.0015(10)
C14 0.0494(14) 0.0521(14) 0.0468(12) -0.0022(12) -0.0062(11) -0.0047(11)
C15 0.0457(14) 0.0484(14) 0.0768(17) -0.0097(12) -0.0082(12) -0.0078(13)
C16 0.0444(14) 0.0506(14) 0.0715(17) -0.0052(12) 0.0107(12) 0.0068(12)
C17 0.0425(14) 0.0584(14) 0.0505(13) 0.0004(12) 0.0039(11) 0.0055(11)
C18 0.0345(12) 0.0480(13) 0.0495(13) -0.0042(10) 0.0009(10) -0.0045(10)

loop_
_atom_type_symbol
_atom_type_description
_atom_type_scat_dispersion_real
_atom_type_scat_dispersion_imag
_atom_type_scat_source
C C 0.0033 0.0016 'International Tables Vol C Tables 4.2.6.8 and 6.1.1.4'
H H 0.0000 0.0000 'International Tables Vol C Tables 4.2.6.8 and 6.1.1.4'
N N 0.0061 0.0033 'International Tables Vol C Tables 4.2.6.8 and 6.1.1.4'

loop_
_geom_angle_atom_site_label_1
_geom_angle_atom_site_label_2
_geom_angle_atom_site_label_3
_geom_angle_site_symmetry_1
_geom_angle_site_symmetry_3
_geom_angle
_geom_angle_publ_flag
C11 N1 C7 . . 111.26(16) ?
C11 N1 C8 . . 108.88(16) ?
C7 N1 C8 . . 112.29(16) ?
C6 C1 C2 . . 119.4(2) ?
C6 C1 H1A . . 120.3 ?
C2 C1 H1A . . 120.3 ?
C9 N2 C10 . . 109.14(16) ?
C9 N2 C12 . . 112.43(16) ?
C10 N2 C12 . . 112.31(16) ?
C1 C2 C3 . . 120.1(2) ?
C1 C2 H2A . . 120.0 ?
C3 C2 H2A . . 120.0 ?
C4 C3 C2 . . 121.2(2) ?
C4 C3 H3A . . 119.4 ?
C2 C3 H3A . . 119.4 ?
C3 C4 C5 . . 118.0(2) ?
C3 C4 C7 . . 122.24(19) ?
C5 C4 C7 . . 119.7(2) ?
C6 C5 C4 . . 120.6(2) ?
C6 C5 H5A . . 119.7 ?
C4 C5 H5A . . 119.7 ?
C1 C6 C5 . . 120.7(2) ?
C1 C6 H6A . . 119.6 ?
C5 C6 H6A . . 119.6 ?
N1 C7 C4 . . 113.99(17) ?
N1 C7 H7A . . 108.8 ?
C4 C7 H7A . . 108.8 ?
N1 C7 H7B . . 108.8 ?
C4 C7 H7B . . 108.8 ?
H7A C7 H7B . . 107.6 ?
N1 C8 C9 . . 110.77(16) ?
N1 C8 H8A . . 109.5 ?
C9 C8 H8A . . 109.5 ?
N1 C8 H8B . . 109.5 ?
C9 C8 H8B . . 109.5 ?
H8A C8 H8B . . 108.1 ?
N2 C9 C8 . . 109.98(17) ?
N2 C9 H9A . . 109.7 ?
C8 C9 H9A . . 109.7 ?
N2 C9 H9B . . 109.7 ?
C8 C9 H9B . . 109.7 ?
H9A C9 H9B . . 108.2 ?
N2 C10 C11 . . 109.76(17) ?
N2 C10 H10A . . 109.7 ?
C11 C10 H10A . . 109.7 ?
N2 C10 H10B . . 109.7 ?
C11 C10 H10B . . 109.7 ?
H10A C10 H10B . . 108.2 ?
N1 C11 C10 . . 110.62(17) ?
N1 C11 H11A . . 109.5 ?
C10 C11 H11A . . 109.5 ?
N1 C11 H11B . . 109.5 ?
C10 C11 H11B . . 109.5 ?
H11A C11 H11B . . 108.1 ?
N2 C12 C13 . . 113.54(17) ?
N2 C12 H12A . . 108.9 ?
C13 C12 H12A . . 108.9 ?
N2 C12 H12B . . 108.9 ?
C13 C12 H12B . . 108.9 ?
H12A C12 H12B . . 107.7 ?
C18 C13 C14 . . 117.88(19) ?
C18 C13 C12 . . 122.00(18) ?
C14 C13 C12 . . 120.04(19) ?
C15 C14 C13 . . 121.1(2) ?
C15 C14 H14A . . 119.5 ?
C13 C14 H14A . . 119.5 ?
C16 C15 C14 . . 120.2(2) ?
C16 C15 H15A . . 119.9 ?
C14 C15 H15A . . 119.9 ?
C15 C16 C17 . . 119.6(2) ?
C15 C16 H16A . . 120.2 ?
C17 C16 H16A . . 120.2 ?
C16 C17 C18 . . 120.3(2) ?
C16 C17 H17A . . 119.9 ?
C18 C17 H17A . . 119.9 ?
C13 C18 C17 . . 120.9(2) ?
C13 C18 H18A . . 119.5 ?
C17 C18 H18A . . 119.5 ?

loop_
_geom_bond_atom_site_label_1
_geom_bond_atom_site_label_2
_geom_bond_site_symmetry_2
_geom_bond_distance
_geom_bond_publ_flag
N1 C11 . 1.458(2) ?
N1 C7 . 1.459(3) ?
N1 C8 . 1.460(3) ?
C1 C6 . 1.362(3) ?
C1 C2 . 1.377(3) ?
C1 H1A . 0.9300 ?
N2 C9 . 1.456(2) ?
N2 C10 . 1.457(3) ?
N2 C12 . 1.459(3) ?
C2 C3 . 1.381(3) ?
C2 H2A . 0.9300 ?
C3 C4 . 1.379(3) ?
C3 H3A . 0.9300 ?
C4 C5 . 1.388(3) ?
C4 C7 . 1.509(3) ?
C5 C6 . 1.385(3) ?
C5 H5A . 0.9300 ?
C6 H6A . 0.9300 ?
C7 H7A . 0.9700 ?
C7 H7B . 0.9700 ?
C8 C9 . 1.509(3) ?
C8 H8A . 0.9700 ?
C8 H8B . 0.9700 ?
C9 H9A . 0.9700 ?
C9 H9B . 0.9700 ?
C10 C11 . 1.508(3) ?
C10 H10A . 0.9700 ?
C10 H10B . 0.9700 ?
C11 H11A . 0.9700 ?
C11 H11B . 0.9700 ?
C12 C13 . 1.512(3) ?
C12 H12A . 0.9700 ?
C12 H12B . 0.9700 ?
C13 C18 . 1.379(3) ?
C13 C14 . 1.389(3) ?
C14 C15 . 1.381(3) ?
C14 H14A . 0.9300 ?
C15 C16 . 1.369(3) ?
C15 H15A . 0.9300 ?
C16 C17 . 1.371(3) ?
C16 H16A . 0.9300 ?
C17 C18 . 1.388(3) ?
C17 H17A . 0.9300 ?
C18 H18A . 0.9300 ?

loop_
_geom_torsion_atom_site_label_1
_geom_torsion_atom_site_label_2
_geom_torsion_atom_site_label_3
_geom_torsion_atom_site_label_4
_geom_torsion_site_symmetry_1
_geom_torsion_site_symmetry_2
_geom_torsion_site_symmetry_3
_geom_torsion_site_symmetry_4
_geom_torsion
_geom_torsion_publ_flag
C6 C1 C2 C3 . . . . 0.1(3) ?
C1 C2 C3 C4 . . . . 0.1(3) ?
C2 C3 C4 C5 . . . . 0.4(3) ?
C2 C3 C4 C7 . . . . -176.9(2) ?
C3 C4 C5 C6 . . . . -1.2(3) ?
C7 C4 C5 C6 . . . . 176.1(2) ?
C2 C1 C6 C5 . . . . -0.9(4) ?
C4 C5 C6 C1 . . . . 1.5(4) ?
C11 N1 C7 C4 . . . . 163.51(17) ?
C8 N1 C7 C4 . . . . -74.2(2) ?
C3 C4 C7 N1 . . . . -19.8(3) ?
C5 C4 C7 N1 . . . . 162.96(18) ?
C11 N1 C8 C9 . . . . -57.9(2) ?
C7 N1 C8 C9 . . . . 178.46(16) ?
C10 N2 C9 C8 . . . . -59.3(2) ?
C12 N2 C9 C8 . . . . 175.41(17) ?
N1 C8 C9 N2 . . . . 59.1(2) ?
C9 N2 C10 C11 . . . . 59.7(2) ?
C12 N2 C10 C11 . . . . -174.95(16) ?
C7 N1 C11 C10 . . . . -177.43(17) ?
C8 N1 C11 C10 . . . . 58.3(2) ?
N2 C10 C11 N1 . . . . -60.0(2) ?
C9 N2 C12 C13 . . . . -162.08(17) ?
C10 N2 C12 C13 . . . . 74.4(2) ?
N2 C12 C13 C18 . . . . 20.0(3) ?
N2 C12 C13 C14 . . . . -163.34(18) ?
C18 C13 C14 C15 . . . . 1.0(3) ?
C12 C13 C14 C15 . . . . -175.73(19) ?
C13 C14 C15 C16 . . . . -0.8(3) ?
C14 C15 C16 C17 . . . . -0.1(3) ?
C15 C16 C17 C18 . . . . 0.6(3) ?
C14 C13 C18 C17 . . . . -0.5(3) ?
C12 C13 C18 C17 . . . . 176.23(19) ?
C16 C17 C18 C13 . . . . -0.4(3) ?

loop_
_cod_related_entry_id
_cod_related_entry_database
_cod_related_entry_code
1 ChemSpider 173653
